data_4062631
_journal_name_full Organometallics
_journal_paper_doi 10.1021/om0343770
_journal_year 2004
_chemical_formula_moiety 'C21 H31 Al2 Cl2 N3 O4, 1.5 C5 H5 N'
_chemical_formula_sum 'C28.5 H38.5 Al2 Cl2 N4.5 O4'
_chemical_formula_weight 633.00
_space_group_IT_number 15
_symmetry_cell_setting monoclinic
_symmetry_space_group_name_Hall '-C 2yc'
_symmetry_space_group_name_H-M 'C 1 2/c 1'
_cell_angle_alpha 90.00
_cell_angle_beta 109.388(2)
_cell_angle_gamma 90.00
_cell_formula_units_Z 8
_cell_length_a 29.6703(9)
_cell_length_b 11.6299(4)
_cell_length_c 20.0057(6)
_cell_measurement_temperature 160(2)
_cell_volume 6511.8(4)
_diffrn_ambient_temperature 160(2)
_exptl_crystal_density_diffrn 1.291
_cod_original_sg_symbol_H-M 'C 2/c'
_cod_original_formula_sum 'C28.50 H38.50 Al2 Cl2 N4.50 O4'
_cod_database_code 4062631

loop_
_symmetry_equiv_pos_as_xyz
'x, y, z'
'-x, y, -z+1/2'
'x+1/2, y+1/2, z'
'-x+1/2, y+1/2, -z+1/2'
'-x, -y, -z'
'x, -y, z-1/2'
'-x+1/2, -y+1/2, -z'
'x+1/2, -y+1/2, z-1/2'

loop_
_atom_site_label
_atom_site_type_symbol
_atom_site_fract_x
_atom_site_fract_y
_atom_site_fract_z
_atom_site_U_iso_or_equiv
_atom_site_adp_type
_atom_site_occupancy
_atom_site_symmetry_multiplicity
_atom_site_calc_flag
_atom_site_refinement_flags
_atom_site_disorder_assembly
_atom_site_disorder_group
Al1 Al 0.134994(14) 0.36272(3) 0.23540(2) 0.01894(10) Uani 1 1 d . . .
Cl1 Cl 0.144139(14) 0.24949(3) 0.15282(2) 0.02984(9) Uani 1 1 d . . .
O1 O 0.10274(4) 0.27410(9) 0.27832(6) 0.0276(2) Uani 1 1 d . . .
C1 C 0.12020(6) 0.19165(12) 0.32438(8) 0.0258(3) Uani 1 1 d . . .
C2 C 0.16724(6) 0.17918(13) 0.36298(8) 0.0275(3) Uani 1 1 d . . .
H2 H 0.1761 0.1159 0.3947 0.033 Uiso 1 1 calc R . .
C3 C 0.20434(6) 0.25514(12) 0.35897(7) 0.0248(3) Uani 1 1 d . . .
C4 C 0.08308(6) 0.10971(14) 0.33315(10) 0.0353(4) Uani 1 1 d . . .
H4A H 0.0608 0.1518 0.3509 0.053 Uiso 1 1 calc R . .
H4B H 0.0988 0.0493 0.3670 0.053 Uiso 1 1 calc R . .
H4C H 0.0655 0.0748 0.2873 0.053 Uiso 1 1 calc R . .
C5 C 0.25390(6) 0.23762(14) 0.41068(8) 0.0335(4) Uani 1 1 d . . .
H5A H 0.2764 0.2281 0.3847 0.050 Uiso 1 1 calc R . .
H5B H 0.2544 0.1687 0.4391 0.050 Uiso 1 1 calc R . .
H5C H 0.2631 0.3047 0.4419 0.050 Uiso 1 1 calc R . .
N1 N 0.19495(4) 0.33709(10) 0.31174(6) 0.0225(2) Uani 1 1 d . . .
C6 C 0.23249(5) 0.41450(13) 0.30581(8) 0.0268(3) Uani 1 1 d . . .
H6A H 0.2475 0.3822 0.2726 0.032 Uiso 1 1 calc R . .
H6B H 0.2575 0.4244 0.3527 0.032 Uiso 1 1 calc R . .
C7 C 0.20926(5) 0.52916(13) 0.27862(8) 0.0244(3) Uani 1 1 d . . .
H7 H 0.2043 0.5724 0.3189 0.029 Uiso 1 1 calc R . .
C8 C 0.23884(6) 0.60179(14) 0.24640(10) 0.0357(4) Uani 1 1 d . . .
H8A H 0.2437 0.5603 0.2067 0.053 Uiso 1 1 calc R . .
H8B H 0.2699 0.6179 0.2823 0.053 Uiso 1 1 calc R . .
H8C H 0.2222 0.6743 0.2293 0.053 Uiso 1 1 calc R . .
O2 O 0.16320(3) 0.50376(8) 0.22682(5) 0.01845(19) Uani 1 1 d . . .
Al2 Al 0.109364(14) 0.59767(3) 0.20236(2) 0.01799(10) Uani 1 1 d . . .
Cl2 Cl 0.110166(13) 0.58510(3) 0.322171(18) 0.02592(9) Uani 1 1 d . . .
O3 O 0.13502(3) 0.74077(8) 0.21740(5) 0.0216(2) Uani 1 1 d . . .
C9 C 0.11188(5) 0.83839(12) 0.21155(7) 0.0237(3) Uani 1 1 d . . .
C10 C 0.06322(6) 0.84871(12) 0.18987(8) 0.0274(3) Uani 1 1 d . . .
H10 H 0.0507 0.9240 0.1896 0.033 Uiso 1 1 calc R . .
C11 C 0.02934(5) 0.75694(12) 0.16746(8) 0.0244(3) Uani 1 1 d . . .
C12 C 0.14338(6) 0.94280(13) 0.22714(9) 0.0341(4) Uani 1 1 d . . .
H12A H 0.1653 0.9391 0.2761 0.051 Uiso 1 1 calc R . .
H12B H 0.1236 1.0121 0.2209 0.051 Uiso 1 1 calc R . .
H12C H 0.1618 0.9454 0.1946 0.051 Uiso 1 1 calc R . .
C13 C -0.02300(6) 0.78831(15) 0.13993(10) 0.0378(4) Uani 1 1 d . . .
H13A H -0.0374 0.7586 0.0917 0.057 Uiso 1 1 calc R . .
H13B H -0.0264 0.8721 0.1396 0.057 Uiso 1 1 calc R . .
H13C H -0.0392 0.7545 0.1707 0.057 Uiso 1 1 calc R . .
N2 N 0.04338(4) 0.65041(10) 0.16965(6) 0.0215(2) Uani 1 1 d . . .
C14 C 0.00963(5) 0.55502(13) 0.14477(9) 0.0279(3) Uani 1 1 d . . .
H14A H 0.0011 0.5463 0.0928 0.034 Uiso 1 1 calc R . .
H14B H -0.0200 0.5706 0.1558 0.034 Uiso 1 1 calc R . .
C15 C 0.03326(5) 0.44493(13) 0.18200(8) 0.0257(3) Uani 1 1 d . . .
H15 H 0.0317 0.4438 0.2312 0.031 Uiso 1 1 calc R . .
C16 C 0.00880(6) 0.33891(14) 0.14302(11) 0.0413(4) Uani 1 1 d . . .
H16A H 0.0101 0.3396 0.0947 0.062 Uiso 1 1 calc R . .
H16B H -0.0246 0.3382 0.1412 0.062 Uiso 1 1 calc R . .
H16C H 0.0251 0.2701 0.1679 0.062 Uiso 1 1 calc R . .
O4 O 0.08242(3) 0.44949(8) 0.18566(5) 0.0193(2) Uani 1 1 d . . .
N3 N 0.11148(4) 0.60470(10) 0.09668(6) 0.0207(2) Uani 1 1 d . . .
C17 C 0.11624(6) 0.70403(14) 0.06611(8) 0.0337(4) Uani 1 1 d . . .
H17 H 0.1161 0.7734 0.0911 0.040 Uiso 1 1 calc R . .
C18 C 0.12138(7) 0.71125(15) -0.00012(9) 0.0388(4) Uani 1 1 d . . .
H18 H 0.1252 0.7839 -0.0192 0.047 Uiso 1 1 calc R . .
C19 C 0.12085(6) 0.61250(14) -0.03787(8) 0.0304(3) Uani 1 1 d . . .
H19 H 0.1243 0.6151 -0.0834 0.037 Uiso 1 1 calc R . .
C20 C 0.11522(7) 0.51029(15) -0.00786(9) 0.0415(4) Uani 1 1 d . . .
H20 H 0.1146 0.4402 -0.0325 0.050 Uiso 1 1 calc R . .
C21 C 0.11047(7) 0.50941(14) 0.05878(8) 0.0387(4) Uani 1 1 d . . .
H21 H 0.1063 0.4375 0.0785 0.046 Uiso 1 1 calc R . .
N4 N 0.28053(8) 0.54232(16) 0.47463(10) 0.0641(5) Uani 1 1 d . . .
C22 C 0.32153(11) 0.5965(2) 0.50782(16) 0.0805(8) Uani 1 1 d . . .
H22 H 0.3472 0.5874 0.4899 0.097 Uiso 1 1 calc R . .
C23 C 0.32851(13) 0.6643(2) 0.56601(19) 0.0947(12) Uani 1 1 d . . .
H23 H 0.3584 0.7009 0.5881 0.114 Uiso 1 1 calc R . .
C24 C 0.29229(18) 0.6781(2) 0.59134(14) 0.0982(13) Uani 1 1 d . . .
H24 H 0.2961 0.7247 0.6318 0.118 Uiso 1 1 calc R . .
C25 C 0.24994(14) 0.6241(3) 0.55806(17) 0.0870(10) Uani 1 1 d . . .
H25 H 0.2237 0.6324 0.5748 0.104 Uiso 1 1 calc R . .
C26 C 0.24626(9) 0.5582(2) 0.50030(13) 0.0631(6) Uani 1 1 d . . .
H26 H 0.2166 0.5214 0.4772 0.076 Uiso 1 1 calc R . .
C27 C 0.03058(9) 0.0778(2) 0.04019(12) 0.0626(6) Uani 1 1 d . . .
H27 H 0.0520 0.1334 0.0684 0.075 Uiso 1 1 calc R A 1
C28 C -0.01713(9) 0.09291(19) 0.02418(13) 0.0614(6) Uani 1 1 d . . .
H28 H -0.0286 0.1585 0.0418 0.074 Uiso 1 1 calc R . .
C29 C 0.04841(8) -0.0168(2) 0.01618(12) 0.0694(6) Uani 0.50 1 d P . 1
H29 H 0.0819 -0.0279 0.0278 0.083 Uiso 0.50 1 calc PR . 1
N5 N 0.04841(8) -0.0168(2) 0.01618(12) 0.0694(6) Uani 0.50 1 d P . 2

loop_
_atom_site_aniso_label
_atom_site_aniso_U_11
_atom_site_aniso_U_22
_atom_site_aniso_U_33
_atom_site_aniso_U_23
_atom_site_aniso_U_13
_atom_site_aniso_U_12
Al1 0.0189(2) 0.0167(2) 0.0217(2) 0.00092(15) 0.00732(16) -0.00092(15)
Cl1 0.0323(2) 0.02513(18) 0.03119(19) -0.00671(14) 0.00931(15) 0.00468(15)
O1 0.0281(6) 0.0229(5) 0.0343(6) 0.0064(4) 0.0137(5) -0.0019(4)
C1 0.0398(9) 0.0157(7) 0.0289(7) -0.0007(6) 0.0208(7) 0.0002(6)
C2 0.0418(9) 0.0180(7) 0.0265(7) 0.0038(6) 0.0164(7) 0.0035(6)
C3 0.0338(8) 0.0211(7) 0.0202(7) -0.0022(5) 0.0098(6) 0.0057(6)
C4 0.0453(10) 0.0234(8) 0.0456(10) 0.0041(7) 0.0266(8) -0.0030(7)
C5 0.0394(9) 0.0296(8) 0.0266(8) 0.0046(6) 0.0044(7) 0.0071(7)
N1 0.0247(6) 0.0195(6) 0.0229(6) 0.0018(5) 0.0074(5) 0.0005(5)
C6 0.0202(7) 0.0273(8) 0.0299(8) 0.0038(6) 0.0043(6) 0.0002(6)
C7 0.0182(7) 0.0248(7) 0.0277(7) 0.0001(6) 0.0043(6) -0.0024(6)
C8 0.0222(8) 0.0303(9) 0.0527(11) 0.0103(8) 0.0100(7) -0.0031(6)
O2 0.0155(4) 0.0182(5) 0.0214(5) 0.0011(4) 0.0058(4) -0.0010(4)
Al2 0.0176(2) 0.0162(2) 0.0210(2) 0.00058(15) 0.00747(16) -0.00039(15)
Cl2 0.02936(19) 0.03000(19) 0.02152(16) 0.00048(13) 0.01262(14) -0.00068(14)
O3 0.0234(5) 0.0171(5) 0.0246(5) 0.0003(4) 0.0082(4) -0.0006(4)
C9 0.0328(8) 0.0194(7) 0.0226(7) -0.0006(5) 0.0144(6) -0.0004(6)
C10 0.0324(8) 0.0182(7) 0.0361(8) 0.0012(6) 0.0174(7) 0.0042(6)
C11 0.0253(7) 0.0245(7) 0.0268(7) 0.0041(6) 0.0130(6) 0.0040(6)
C12 0.0390(9) 0.0195(7) 0.0465(10) -0.0055(7) 0.0179(8) -0.0047(7)
C13 0.0266(8) 0.0307(9) 0.0575(11) 0.0096(8) 0.0157(8) 0.0098(7)
N2 0.0189(6) 0.0210(6) 0.0256(6) 0.0009(5) 0.0085(5) 0.0004(5)
C14 0.0192(7) 0.0253(8) 0.0376(8) -0.0005(6) 0.0072(6) -0.0004(6)
C15 0.0176(7) 0.0247(7) 0.0358(8) -0.0011(6) 0.0101(6) -0.0035(6)
C16 0.0256(8) 0.0277(9) 0.0631(12) -0.0041(8) 0.0046(8) -0.0067(7)
O4 0.0157(5) 0.0189(5) 0.0244(5) 0.0004(4) 0.0081(4) -0.0010(4)
N3 0.0195(6) 0.0224(6) 0.0202(6) 0.0011(5) 0.0067(5) 0.0004(5)
C17 0.0532(11) 0.0250(8) 0.0271(8) 0.0021(6) 0.0193(7) 0.0040(7)
C18 0.0611(12) 0.0322(9) 0.0288(8) 0.0064(7) 0.0225(8) -0.0006(8)
C19 0.0331(8) 0.0402(9) 0.0192(7) 0.0017(6) 0.0103(6) 0.0027(7)
C20 0.0704(13) 0.0316(9) 0.0248(8) -0.0040(7) 0.0189(8) 0.0016(9)
C21 0.0700(13) 0.0240(8) 0.0253(8) -0.0011(6) 0.0201(8) -0.0039(8)
N4 0.0787(14) 0.0482(11) 0.0526(11) -0.0071(9) 0.0046(10) -0.0049(10)
C22 0.0712(18) 0.0720(18) 0.094(2) 0.0259(16) 0.0221(16) 0.0046(14)
C23 0.100(2) 0.0430(15) 0.089(2) 0.0062(15) -0.0380(18) -0.0191(15)
C24 0.177(4) 0.0401(14) 0.0450(14) -0.0021(11) -0.007(2) 0.025(2)
C25 0.130(3) 0.0675(18) 0.0741(19) 0.0350(16) 0.0477(19) 0.0394(19)
C26 0.0648(15) 0.0448(13) 0.0691(15) 0.0122(11) 0.0081(12) -0.0081(11)
C27 0.0747(16) 0.0486(13) 0.0525(13) -0.0045(10) 0.0050(11) -0.0138(12)
C28 0.0680(15) 0.0458(12) 0.0671(15) -0.0180(11) 0.0178(12) -0.0002(11)
C29 0.0628(14) 0.0653(15) 0.0719(14) 0.0076(12) 0.0116(11) -0.0054(11)
N5 0.0628(14) 0.0653(15) 0.0719(14) 0.0076(12) 0.0116(11) -0.0054(11)

loop_
_geom_bond_atom_site_label_1
_geom_bond_atom_site_label_2
_geom_bond_distance
_geom_bond_site_symmetry_2
_geom_bond_publ_flag
Al1 Cl1 2.1988(5) . ?
Al1 O1 1.8058(11) . ?
Al1 N1 1.9448(13) . ?
Al1 O2 1.8751(10) . ?
Al1 O4 1.8470(10) . ?
O1 C1 1.3115(18) . ?
C1 C2 1.360(2) . ?
C1 C4 1.510(2) . ?
C2 C3 1.434(2) . ?
C3 C5 1.505(2) . ?
C3 N1 1.3054(18) . ?
N1 C6 1.4673(18) . ?
C6 C7 1.517(2) . ?
C7 C8 1.508(2) . ?
C7 O2 1.4453(16) . ?
O2 Al2 1.8613(10) . ?
Al2 Cl2 2.3936(5) . ?
Al2 O3 1.8132(10) . ?
Al2 N2 1.9459(12) . ?
Al2 O4 1.8823(10) . ?
Al2 N3 2.1373(12) . ?
O3 C9 1.3117(17) . ?
C9 C10 1.368(2) . ?
C9 C12 1.500(2) . ?
C10 C11 1.432(2) . ?
C11 C13 1.510(2) . ?
C11 N2 1.3032(18) . ?
N2 C14 1.4665(18) . ?
C14 C15 1.529(2) . ?
C15 C16 1.510(2) . ?
C15 O4 1.4370(16) . ?
N3 C17 1.3364(19) . ?
N3 C21 1.3375(19) . ?
C17 C18 1.386(2) . ?
C18 C19 1.372(2) . ?
C19 C20 1.367(2) . ?
C20 C21 1.386(2) . ?
N4 C22 1.335(3) . ?
N4 C26 1.296(3) . ?
C22 C23 1.363(5) . ?
C23 C24 1.341(5) . ?
C24 C25 1.364(5) . ?
C25 C26 1.361(4) . ?
C27 C28 1.355(3) . ?
C27 C29 1.374(3) . ?
C28 C29 1.342(3) 5 ?
C28 N5 1.342(3) 5 ?
C29 C28 1.342(3) 5 ?
